data_4304575
loop_
_publ_author_name
'Luis Palacios'
'Aurelio Cabeza'
'Sebasti\'an Bruque'
'Santiago Garc\'ia-Granda'
'Miguel A. G. Aranda'

_publ_section_title
;
Structure and Electrons in Mayenite Electrides
;
_journal_name_full 'Inorganic Chemistry'
_journal_page_first 2661
_journal_page_last 2667
_journal_paper_doi 10.1021/ic7021193
_journal_volume 47
_journal_year 2008
_chemical_formula_sum 'Al28 Ca24 O66'
_chemical_formula_weight 2773.36
_chemical_name_systematic
;
 ?
;
_space_group_IT_number 220
_symmetry_cell_setting cubic
_symmetry_space_group_name_Hall 'I -4bd 2c 3'
_symmetry_space_group_name_H-M 'I -4 3 d'
_atom_sites_solution_hydrogens none
_atom_sites_solution_primary direct
_atom_sites_solution_secondary difmap
_audit_creation_method SHELXL-97
_cell_angle_alpha 90.00
_cell_angle_beta 90.00
_cell_angle_gamma 90.00
_cell_formula_units_Z 1
_cell_length_a 11.99580(10)
_cell_length_b 11.99580(10)
_cell_length_c 11.99580(10)
_cell_measurement_temperature 90
_cell_volume 1726.19(2)
_computing_structure_refinement 'SHELXL-97 (Sheldrick, 1997)'
_diffrn_ambient_temperature 90
_diffrn_measured_fraction_theta_full 1.000
_diffrn_measured_fraction_theta_max 1.000
_diffrn_radiation_monochromator graphite
_diffrn_radiation_source 'fine-focus sealed tube'
_diffrn_radiation_wavelength 0.72443
_diffrn_reflns_av_R_equivalents 0.0543
_diffrn_reflns_av_sigmaI/netI 0.0183
_diffrn_reflns_limit_h_max 24
_diffrn_reflns_limit_h_min -26
_diffrn_reflns_limit_k_max 23
_diffrn_reflns_limit_k_min -26
_diffrn_reflns_limit_l_max 26
_diffrn_reflns_limit_l_min -22
_diffrn_reflns_number 32992
_diffrn_reflns_theta_full 53.35
_diffrn_reflns_theta_max 53.35
_diffrn_reflns_theta_min 4.24
_exptl_absorpt_coefficient_mu 2.289
_exptl_crystal_density_diffrn 2.668
_exptl_crystal_density_method 'not measured'
_exptl_crystal_F_000 1372
_refine_diff_density_max 0.789
_refine_diff_density_min -0.466
_refine_diff_density_rms 0.109
_refine_ls_abs_structure_details 'Flack H D (1983), Acta Cryst. A39, 876-881'
_refine_ls_abs_structure_Flack -0.05(3)
_refine_ls_extinction_method none
_refine_ls_goodness_of_fit_ref 1.108
_refine_ls_hydrogen_treatment none
_refine_ls_matrix_type full
_refine_ls_number_parameters 37
_refine_ls_number_reflns 1648
_refine_ls_number_restraints 2
_refine_ls_restrained_S_all 1.109
_refine_ls_R_factor_all 0.0259
_refine_ls_R_factor_gt 0.0252
_refine_ls_shift/su_max 0.001
_refine_ls_shift/su_mean 0.000
_refine_ls_structure_factor_coef Fsqd
_refine_ls_weighting_details 'calc w=1/[\s^2^(Fo^2^)+(0.0287P)^2^+1.9946P] where P=(Fo^2^+2Fc^2^)/3'
_refine_ls_weighting_scheme calc
_refine_ls_wR_factor_gt 0.0621
_refine_ls_wR_factor_ref 0.0625
_reflns_number_gt 1601
_reflns_number_total 1648
_reflns_threshold_expression >4sigma(I)
_cod_data_source_file ic7021193-file002.cif
_cod_data_source_block 90k_black_045_sh(ca3_al)
_cod_depositor_comments
;
The following automatic conversions were performed:
'_symmetry_cell_setting' value 'Cubic' changed to 'cubic' according to
'/home/saulius/struct/CIF-dictionaries/cif_core.dic' dictionary named
'cif_core.dic' version 2.4.1 from 2010-06-29.

Automatic conversion script
Id: cif_fix_enum 1527 2010-12-29 10:47:43Z saulius 
;
_cod_database_code 4304575

loop_
_symmetry_equiv_pos_as_xyz
'x, y, z'
'-x+1/2, -y, z+1/2'
'-x, y+1/2, -z+1/2'
'x+1/2, -y+1/2, -z'
'z, x, y'
'z+1/2, -x+1/2, -y'
'-z+1/2, -x, y+1/2'
'-z, x+1/2, -y+1/2'
'y, z, x'
'-y, z+1/2, -x+1/2'
'y+1/2, -z+1/2, -x'
'-y+1/2, -z, x+1/2'
'y+1/4, x+1/4, z+1/4'
'-y+1/4, -x+3/4, z+3/4'
'y+3/4, -x+1/4, -z+3/4'
'-y+3/4, x+3/4, -z+1/4'
'x+1/4, z+1/4, y+1/4'
'-x+3/4, z+3/4, -y+1/4'
'-x+1/4, -z+3/4, y+3/4'
'x+3/4, -z+1/4, -y+3/4'
'z+1/4, y+1/4, x+1/4'
'z+3/4, -y+1/4, -x+3/4'
'-z+3/4, y+3/4, -x+1/4'
'-z+1/4, -y+3/4, x+3/4'
'x+1/2, y+1/2, z+1/2'
'-x+1, -y+1/2, z+1'
'-x+1/2, y+1, -z+1'
'x+1, -y+1, -z+1/2'
'z+1/2, x+1/2, y+1/2'
'z+1, -x+1, -y+1/2'
'-z+1, -x+1/2, y+1'
'-z+1/2, x+1, -y+1'
'y+1/2, z+1/2, x+1/2'
'-y+1/2, z+1, -x+1'
'y+1, -z+1, -x+1/2'
'-y+1, -z+1/2, x+1'
'y+3/4, x+3/4, z+3/4'
'-y+3/4, -x+5/4, z+5/4'
'y+5/4, -x+3/4, -z+5/4'
'-y+5/4, x+5/4, -z+3/4'
'x+3/4, z+3/4, y+3/4'
'-x+5/4, z+5/4, -y+3/4'
'-x+3/4, -z+5/4, y+5/4'
'x+5/4, -z+3/4, -y+5/4'
'z+3/4, y+3/4, x+3/4'
'z+5/4, -y+3/4, -x+5/4'
'-z+5/4, y+5/4, -x+3/4'
'-z+3/4, -y+5/4, x+5/4'

loop_
_atom_site_label
_atom_site_type_symbol
_atom_site_fract_x
_atom_site_fract_y
_atom_site_fract_z
_atom_site_U_iso_or_equiv
_atom_site_adp_type
_atom_site_occupancy
_atom_site_symmetry_multiplicity
_atom_site_calc_flag
_atom_site_refinement_flags
_atom_site_disorder_assembly
_atom_site_disorder_group
Ca1 Ca 0.88847(3) 0.0000 0.7500 0.00571(5) Uani 0.906(4) 2 d SP . .
Al1 Al 1.01801(2) 0.01801(2) 1.01801(2) 0.00463(9) Uani 0.936(4) 3 d SP . .
Al2 Al 1.0000 -0.2500 0.6250 0.00435(8) Uani 1 4 d S . .
O2 O 0.93474(5) -0.06526(5) 0.93474(5) 0.00717(13) Uani 1 3 d S . .
O1 O 0.90046(5) -0.19295(5) 0.71422(5) 0.00813(9) Uani 1 1 d . . .
Ca2 Ca 0.9200(8) 0.0000 0.7500 0.00571(5) Uani 0.0442(17) 2 d SP . .
O3o O 1.1435(17) 0.0625(18) 0.753(2) 0.006 Uiso 0.025(2) 1 d P . .
Ca3 Ca 0.9585(4) 0.0000 0.7500 0.00571(5) Uani 0.0451(10) 2 d SP . .
Al3 Al 1.0128(10) -0.0542(10) 1.0551(10) 0.00463(9) Uani 0.0208(12) 1 d P . .

loop_
_atom_site_aniso_label
_atom_site_aniso_U_11
_atom_site_aniso_U_22
_atom_site_aniso_U_33
_atom_site_aniso_U_23
_atom_site_aniso_U_13
_atom_site_aniso_U_12
Ca1 0.00563(13) 0.00560(6) 0.00588(6) 0.00002(5) 0.000 0.000
Al1 0.00463(9) 0.00463(9) 0.00463(9) -0.00001(6) -0.00001(6) -0.00001(6)
Al2 0.00466(10) 0.00466(10) 0.00373(13) 0.000 0.000 0.000
O2 0.00717(13) 0.00717(13) 0.00717(13) -0.00108(12) -0.00108(12) -0.00108(12)
O1 0.00813(17) 0.00776(17) 0.00851(18) -0.00161(13) 0.00355(14) -0.00110(13)
Ca2 0.00563(13) 0.00560(6) 0.00588(6) 0.00002(5) 0.000 0.000
Ca3 0.00563(13) 0.00560(6) 0.00588(6) 0.00002(5) 0.000 0.000
Al3 0.00463(9) 0.00463(9) 0.00463(9) -0.00001(6) -0.00001(6) -0.00001(6)

loop_
_atom_type_symbol
_atom_type_description
_atom_type_scat_dispersion_real
_atom_type_scat_dispersion_imag
_atom_type_scat_source
Ca Ca 0.2262 0.3064 'International Tables Vol C Tables 4.2.6.8 and 6.1.1.4'
Al Al 0.0645 0.0514 'International Tables Vol C Tables 4.2.6.8 and 6.1.1.4'
O O 0.0106 0.0060 'International Tables Vol C Tables 4.2.6.8 and 6.1.1.4'

loop_
_geom_angle_atom_site_label_1
_geom_angle_atom_site_label_2
_geom_angle_atom_site_label_3
_geom_angle
_geom_angle_site_symmetry_1
_geom_angle_site_symmetry_3
_geom_angle_publ_flag
Ca3 Ca1 O1 86.502(17) . 28_446 ?
Ca3 Ca1 O1 86.502(18) . . ?
O1 Ca1 O1 173.00(3) 28_446 . ?
Ca3 Ca1 O2 76.712(14) . . ?
O1 Ca1 O2 97.88(2) 28_446 . ?
O1 Ca1 O2 80.49(2) . . ?
Ca3 Ca1 O2 76.712(14) . 28_446 ?
O1 Ca1 O2 80.49(2) 28_446 28_446 ?
O1 Ca1 O2 97.88(2) . 28_446 ?
O2 Ca1 O2 153.42(3) . 28_446 ?
Ca3 Ca1 O1 146.638(14) . 5_546 ?
O1 Ca1 O1 117.998(17) 28_446 5_546 ?
O1 Ca1 O1 68.44(3) . 5_546 ?
O2 Ca1 O1 77.66(2) . 5_546 ?
O2 Ca1 O1 126.697(17) 28_446 5_546 ?
Ca3 Ca1 O1 146.638(14) . 30_455 ?
O1 Ca1 O1 68.44(3) 28_446 30_455 ?
O1 Ca1 O1 117.998(17) . 30_455 ?
O2 Ca1 O1 126.697(17) . 30_455 ?
O2 Ca1 O1 77.66(2) 28_446 30_455 ?
O1 Ca1 O1 66.72(3) 5_546 30_455 ?
Ca3 Ca1 O3o 16.0(4) . 19_755 ?
O1 Ca1 O3o 84.4(5) 28_446 19_755 ?
O1 Ca1 O3o 88.9(5) . 19_755 ?
O2 Ca1 O3o 61.5(5) . 19_755 ?
O2 Ca1 O3o 92.0(5) 28_446 19_755 ?
O1 Ca1 O3o 136.2(5) 5_546 19_755 ?
O1 Ca1 O3o 152.1(5) 30_455 19_755 ?
Ca3 Ca1 O3o 16.0(4) . 42_635 ?
O1 Ca1 O3o 88.9(5) 28_446 42_635 ?
O1 Ca1 O3o 84.4(5) . 42_635 ?
O2 Ca1 O3o 92.0(5) . 42_635 ?
O2 Ca1 O3o 61.5(5) 28_446 42_635 ?
O1 Ca1 O3o 152.1(5) 5_546 42_635 ?
O1 Ca1 O3o 136.2(5) 30_455 42_635 ?
O3o Ca1 O3o 32.0(9) 19_755 42_635 ?
Ca3 Ca1 Al3 121.8(2) . 41_435 ?
O1 Ca1 Al3 151.3(2) 28_446 41_435 ?
O1 Ca1 Al3 35.7(2) . 41_435 ?
O2 Ca1 Al3 93.7(2) . 41_435 ?
O2 Ca1 Al3 100.2(2) 28_446 41_435 ?
O1 Ca1 Al3 39.8(2) 5_546 41_435 ?
O1 Ca1 Al3 83.6(2) 30_455 41_435 ?
O3o Ca1 Al3 124.1(6) 19_755 41_435 ?
O3o Ca1 Al3 117.0(6) 42_635 41_435 ?
Ca3 Ca1 Al3 121.8(2) . 20_465 ?
O1 Ca1 Al3 35.7(2) 28_446 20_465 ?
O1 Ca1 Al3 151.3(2) . 20_465 ?
O2 Ca1 Al3 100.2(2) . 20_465 ?
O2 Ca1 Al3 93.7(2) 28_446 20_465 ?
O1 Ca1 Al3 83.6(2) 5_546 20_465 ?
O1 Ca1 Al3 39.8(2) 30_455 20_465 ?
O3o Ca1 Al3 117.0(6) 19_755 20_465 ?
O3o Ca1 Al3 124.1(6) 42_635 20_465 ?
Al3 Ca1 Al3 116.3(5) 41_435 20_465 ?
Ca3 Ca1 Al3 49.7(2) . 5_546 ?
O1 Ca1 Al3 76.9(2) 28_446 5_546 ?
O1 Ca1 Al3 98.5(2) . 5_546 ?
O2 Ca1 Al3 33.8(2) . 5_546 ?
O2 Ca1 Al3 122.2(2) 28_446 5_546 ?
O1 Ca1 Al3 110.9(2) 5_546 5_546 ?
O1 Ca1 Al3 136.5(2) 30_455 5_546 ?
O3o Ca1 Al3 33.8(5) 19_755 5_546 ?
O3o Ca1 Al3 65.6(5) 42_635 5_546 ?
Al3 Ca1 Al3 123.7(3) 41_435 5_546 ?
Al3 Ca1 Al3 97.3(4) 20_465 5_546 ?
Al3 Al1 Al3 112.2(6) 9_645 5_546 ?
Al3 Al1 Al3 112.2(6) 9_645 . ?
Al3 Al1 Al3 112.2(6) 5_546 . ?
Al3 Al1 O2 73.4(7) 9_645 . ?
Al3 Al1 O2 73.4(7) 5_546 . ?
Al3 Al1 O2 73.4(7) . . ?
Al3 Al1 O1 78.7(7) 9_645 13_645 ?
Al3 Al1 O1 67.3(7) 5_546 13_645 ?
Al3 Al1 O1 167.3(7) . 13_645 ?
O2 Al1 O1 117.29(2) . 13_645 ?
Al3 Al1 O1 67.3(7) 9_645 21 ?
Al3 Al1 O1 167.3(7) 5_546 21 ?
Al3 Al1 O1 78.7(7) . 21 ?
O2 Al1 O1 117.29(2) . 21 ?
O1 Al1 O1 100.64(3) 13_645 21 ?
Al3 Al1 O1 167.3(7) 9_645 17_546 ?
Al3 Al1 O1 78.7(7) 5_546 17_546 ?
Al3 Al1 O1 67.3(7) . 17_546 ?
O2 Al1 O1 117.29(2) . 17_546 ?
O1 Al1 O1 100.64(3) 13_645 17_546 ?
O1 Al1 O1 100.64(3) 21 17_546 ?
Al3 Al1 Ca1 64.2(7) 9_645 21 ?
Al3 Al1 Ca1 119.7(7) 5_546 21 ?
Al3 Al1 Ca1 124.9(7) . 21 ?
O2 Al1 Ca1 137.469(6) . 21 ?
O1 Al1 Ca1 52.67(2) 13_645 21 ?
O1 Al1 Ca1 48.00(2) 21 21 ?
O1 Al1 Ca1 105.17(3) 17_546 21 ?
Al3 Al1 Ca1 124.9(7) 9_645 13_645 ?
Al3 Al1 Ca1 64.2(7) 5_546 13_645 ?
Al3 Al1 Ca1 119.7(7) . 13_645 ?
O2 Al1 Ca1 137.469(6) . 13_645 ?
O1 Al1 Ca1 48.00(2) 13_645 13_645 ?
O1 Al1 Ca1 105.17(3) 21 13_645 ?
O1 Al1 Ca1 52.67(2) 17_546 13_645 ?
Ca1 Al1 Ca1 71.665(10) 21 13_645 ?
Al3 Al1 Ca1 119.7(7) 9_645 17_546 ?
Al3 Al1 Ca1 124.9(7) 5_546 17_546 ?
Al3 Al1 Ca1 64.2(7) . 17_546 ?
O2 Al1 Ca1 137.469(6) . 17_546 ?
O1 Al1 Ca1 105.17(3) 13_645 17_546 ?
O1 Al1 Ca1 52.67(2) 21 17_546 ?
O1 Al1 Ca1 48.00(2) 17_546 17_546 ?
Ca1 Al1 Ca1 71.665(10) 21 17_546 ?
Ca1 Al1 Ca1 71.665(10) 13_645 17_546 ?
Al3 Al1 Ca3 77.0(7) 9_645 . ?
Al3 Al1 Ca3 39.6(7) 5_546 . ?
Al3 Al1 Ca3 111.8(7) . . ?
O2 Al1 Ca3 43.52(5) . . ?
O1 Al1 Ca3 76.23(3) 13_645 . ?
O1 Al1 Ca3 144.03(8) 21 . ?
O1 Al1 Ca3 115.23(8) 17_546 . ?
Ca1 Al1 Ca3 119.40(2) 21 . ?
Ca1 Al1 Ca3 98.90(7) 13_645 . ?
Ca1 Al1 Ca3 163.22(7) 17_546 . ?
Al3 Al1 Ca3 39.6(7) 9_645 5_546 ?
Al3 Al1 Ca3 111.8(7) 5_546 5_546 ?
Al3 Al1 Ca3 77.0(7) . 5_546 ?
O2 Al1 Ca3 43.52(5) . 5_546 ?
O1 Al1 Ca3 115.23(8) 13_645 5_546 ?
O1 Al1 Ca3 76.23(3) 21 5_546 ?
O1 Al1 Ca3 144.03(8) 17_546 5_546 ?
Ca1 Al1 Ca3 98.90(7) 21 5_546 ?
Ca1 Al1 Ca3 163.22(7) 13_645 5_546 ?
Ca1 Al1 Ca3 119.40(2) 17_546 5_546 ?
Ca3 Al1 Ca3 73.22(8) . 5_546 ?
O1 Al2 O1 112.14(2) 16_536 26_644 ?
O1 Al2 O1 104.26(4) 16_536 39 ?
O1 Al2 O1 112.14(2) 26_644 39 ?
O1 Al2 O1 112.14(2) 16_536 . ?
O1 Al2 O1 104.26(4) 26_644 . ?
O1 Al2 O1 112.14(2) 39 . ?
O1 Al2 Al3 144.1(2) 16_536 24_744 ?
O1 Al2 Al3 36.5(2) 26_644 24_744 ?
O1 Al2 Al3 83.2(2) 39 24_744 ?
O1 Al2 Al3 96.5(2) . 24_744 ?
O1 Al2 Al3 83.2(2) 16_536 45_444 ?
O1 Al2 Al3 96.5(2) 26_644 45_444 ?
O1 Al2 Al3 144.1(2) 39 45_444 ?
O1 Al2 Al3 36.5(2) . 45_444 ?
Al3 Al2 Al3 111.5(5) 24_744 45_444 ?
O1 Al2 Al3 36.5(2) 16_536 10_636 ?
O1 Al2 Al3 83.2(2) 26_644 10_636 ?
O1 Al2 Al3 96.5(2) 39 10_636 ?
O1 Al2 Al3 144.1(2) . 10_636 ?
Al3 Al2 Al3 108.5(2) 24_744 10_636 ?
Al3 Al2 Al3 108.5(2) 45_444 10_636 ?
O1 Al2 Al3 96.5(2) 16_536 35_556 ?
O1 Al2 Al3 144.1(2) 26_644 35_556 ?
O1 Al2 Al3 36.5(2) 39 35_556 ?
O1 Al2 Al3 83.2(2) . 35_556 ?
Al3 Al2 Al3 108.5(2) 24_744 35_556 ?
Al3 Al2 Al3 108.5(2) 45_444 35_556 ?
Al3 Al2 Al3 111.5(5) 10_636 35_556 ?
O1 Al2 Ca1 127.87(2) 16_536 9_645 ?
O1 Al2 Ca1 52.13(2) 26_644 9_645 ?
O1 Al2 Ca1 127.87(2) 39 9_645 ?
O1 Al2 Ca1 52.13(2) . 9_645 ?
Al3 Al2 Ca1 55.7(2) 24_744 9_645 ?
Al3 Al2 Ca1 55.7(2) 45_444 9_645 ?
Al3 Al2 Ca1 124.3(2) 10_636 9_645 ?
Al3 Al2 Ca1 124.3(2) 35_556 9_645 ?
O1 Al2 Ca1 52.13(2) 16_536 46_445 ?
O1 Al2 Ca1 127.87(2) 26_644 46_445 ?
O1 Al2 Ca1 52.13(2) 39 46_445 ?
O1 Al2 Ca1 127.87(2) . 46_445 ?
Al3 Al2 Ca1 124.3(2) 24_744 46_445 ?
Al3 Al2 Ca1 124.3(2) 45_444 46_445 ?
Al3 Al2 Ca1 55.7(2) 10_636 46_445 ?
Al3 Al2 Ca1 55.7(2) 35_556 46_445 ?
Ca1 Al2 Ca1 180.0 9_645 46_445 ?
O1 Al2 Ca3 43.99(7) 16_536 37_534 ?
O1 Al2 Ca3 145.07(7) 26_644 37_534 ?
O1 Al2 Ca3 100.16(6) 39 37_534 ?
O1 Al2 Ca3 73.94(4) . 37_534 ?
Al3 Al2 Ca3 170.4(2) 24_744 37_534 ?
Al3 Al2 Ca3 60.8(2) 45_444 37_534 ?
Al3 Al2 Ca3 80.2(2) 10_636 37_534 ?
Al3 Al2 Ca3 70.8(2) 35_556 37_534 ?
Ca1 Al2 Ca3 116.255(6) 9_645 37_534 ?
Ca1 Al2 Ca3 63.745(6) 46_445 37_534 ?
O1 Al2 Ca3 145.07(7) 16_536 . ?
O1 Al2 Ca3 100.16(6) 26_644 . ?
O1 Al2 Ca3 73.94(4) 39 . ?
O1 Al2 Ca3 43.99(7) . . ?
Al3 Al2 Ca3 70.8(2) 24_744 . ?
Al3 Al2 Ca3 80.2(2) 45_444 . ?
Al3 Al2 Ca3 170.4(2) 10_636 . ?
Al3 Al2 Ca3 60.8(2) 35_556 . ?
Ca1 Al2 Ca3 63.745(6) 9_645 . ?
Ca1 Al2 Ca3 116.255(6) 46_445 . ?
Ca3 Al2 Ca3 101.285(4) 37_534 . ?
Al3 O2 Al3 56.0(7) . 5_546 ?
Al3 O2 Al3 56.0(7) . 9_645 ?
Al3 O2 Al3 56.0(7) 5_546 9_645 ?
Al3 O2 Al1 32.8(4) . . ?
Al3 O2 Al1 32.8(4) 5_546 . ?
Al3 O2 Al1 32.8(4) 9_645 . ?
Al3 O2 Ca2 87.4(4) . 9_645 ?
Al3 O2 Ca2 103.8(4) 5_546 9_645 ?
Al3 O2 Ca2 143.3(4) 9_645 9_645 ?
Al1 O2 Ca2 113.22(14) . 9_645 ?
Al3 O2 Ca2 103.8(4) . 5_546 ?
Al3 O2 Ca2 143.3(4) 5_546 5_546 ?
Al3 O2 Ca2 87.4(4) 9_645 5_546 ?
Al1 O2 Ca2 113.22(14) . 5_546 ?
Ca2 O2 Ca2 105.47(15) 9_645 5_546 ?
Al3 O2 Ca2 143.3(4) . . ?
Al3 O2 Ca2 87.4(4) 5_546 . ?
Al3 O2 Ca2 103.8(4) 9_645 . ?
Al1 O2 Ca2 113.22(14) . . ?
Ca2 O2 Ca2 105.47(15) 9_645 . ?
Ca2 O2 Ca2 105.47(15) 5_546 . ?
Al3 O2 Ca3 78.0(4) . 9_645 ?
Al3 O2 Ca3 102.8(4) 5_546 9_645 ?
Al3 O2 Ca3 133.8(4) 9_645 9_645 ?
Al1 O2 Ca3 106.26(8) . 9_645 ?
Ca2 O2 Ca3 11.21(18) 9_645 9_645 ?
Ca2 O2 Ca3 101.6(2) 5_546 9_645 ?
Ca2 O2 Ca3 116.67(10) . 9_645 ?
Al3 O2 Ca3 102.8(4) . 5_546 ?
Al3 O2 Ca3 133.8(4) 5_546 5_546 ?
Al3 O2 Ca3 78.0(4) 9_645 5_546 ?
Al1 O2 Ca3 106.26(8) . 5_546 ?
Ca2 O2 Ca3 116.67(10) 9_645 5_546 ?
Ca2 O2 Ca3 11.21(19) 5_546 5_546 ?
Ca2 O2 Ca3 101.6(2) . 5_546 ?
Ca3 O2 Ca3 112.48(7) 9_645 5_546 ?
Al3 O2 Ca3 133.8(4) . . ?
Al3 O2 Ca3 78.0(4) 5_546 . ?
Al3 O2 Ca3 102.8(4) 9_645 . ?
Al1 O2 Ca3 106.26(8) . . ?
Ca2 O2 Ca3 101.6(2) 9_645 . ?
Ca2 O2 Ca3 116.67(10) 5_546 . ?
Ca2 O2 Ca3 11.21(19) . . ?
Ca3 O2 Ca3 112.48(7) 9_645 . ?
Ca3 O2 Ca3 112.48(7) 5_546 . ?
Al3 O2 Ca1 95.0(4) . 9_645 ?
Al3 O2 Ca1 104.2(4) 5_546 9_645 ?
Al3 O2 Ca1 150.2(4) 9_645 9_645 ?
Al1 O2 Ca1 118.38(2) . 9_645 ?
Ca2 O2 Ca1 9.0(2) 9_645 9_645 ?
Ca2 O2 Ca1 108.2(2) 5_546 9_645 ?
Ca2 O2 Ca1 96.49(7) . 9_645 ?
Ca3 O2 Ca1 20.20(11) 9_645 9_645 ?
Ca3 O2 Ca1 119.33(12) 5_546 9_645 ?
Ca3 O2 Ca1 92.83(4) . 9_645 ?
Al3 O2 Ca1 104.2(4) . 5_546 ?
Al3 O2 Ca1 150.2(4) 5_546 5_546 ?
Al3 O2 Ca1 95.0(4) 9_645 5_546 ?
Al1 O2 Ca1 118.38(2) . 5_546 ?
Ca2 O2 Ca1 96.49(7) 9_645 5_546 ?
Ca2 O2 Ca1 9.0(2) 5_546 5_546 ?
Ca2 O2 Ca1 108.2(2) . 5_546 ?
Ca3 O2 Ca1 92.83(4) 9_645 5_546 ?
Ca3 O2 Ca1 20.20(11) 5_546 5_546 ?
Ca3 O2 Ca1 119.33(12) . 5_546 ?
Ca1 O2 Ca1 99.27(3) 9_645 5_546 ?
Al3 O1 Al2 126.3(4) 41_435 . ?
Al3 O1 Al1 32.7(4) 41_435 37_534 ?
Al2 O1 Al1 137.02(4) . 37_534 ?
Al3 O1 Al3 54.5(8) 41_435 45_444 ?
Al2 O1 Al3 109.5(4) . 45_444 ?
Al1 O1 Al3 31.1(4) 37_534 45_444 ?
Al3 O1 Ca1 88.7(4) 41_435 . ?
Al2 O1 Ca1 122.60(3) . . ?
Al1 O1 Ca1 97.93(3) 37_534 . ?
Al3 O1 Ca1 127.8(4) 45_444 . ?
Al3 O1 Ca2 97.8(5) 41_435 . ?
Al2 O1 Ca2 115.31(18) . . ?
Al1 O1 Ca2 106.3(2) 37_534 . ?
Al3 O1 Ca2 135.2(4) 45_444 . ?
Ca1 O1 Ca2 9.2(2) . . ?
Al3 O1 Ca3 108.5(4) 41_435 . ?
Al2 O1 Ca3 106.45(9) . . ?
Al1 O1 Ca3 116.00(10) 37_534 . ?
Al3 O1 Ca3 143.1(4) 45_444 . ?
Ca1 O1 Ca3 19.97(10) . . ?
Ca2 O1 Ca3 10.78(18) . . ?
Al3 O1 Ca1 125.4(4) 41_435 9_645 ?
Al2 O1 Ca1 94.51(3) . 9_645 ?
Al1 O1 Ca1 92.94(3) 37_534 9_645 ?
Al3 O1 Ca1 80.5(4) 45_444 9_645 ?
Ca1 O1 Ca1 98.37(2) . 9_645 ?
Ca2 O1 Ca1 93.94(11) . 9_645 ?
Ca3 O1 Ca1 88.65(6) . 9_645 ?
Al3 O1 Ca2 122.1(4) 41_435 9_645 ?
Al2 O1 Ca2 98.73(10) . 9_645 ?
Al1 O1 Ca2 89.81(7) 37_534 9_645 ?
Al3 O1 Ca2 79.1(4) 45_444 9_645 ?
Ca1 O1 Ca2 96.00(6) . 9_645 ?
Ca2 O1 Ca2 92.09(14) . 9_645 ?
Ca3 O1 Ca2 87.47(7) . 9_645 ?
Ca1 O1 Ca2 4.22(9) 9_645 9_645 ?
O2 Ca2 O2 171.4(5) . 28_446 ?
O2 Ca2 O1 99.31(2) . 28_446 ?
O2 Ca2 O1 81.55(2) 28_446 28_446 ?
O2 Ca2 O1 81.55(2) . . ?
O2 Ca2 O1 99.31(2) 28_446 . ?
O1 Ca2 O1 168.6(4) 28_446 . ?
O2 Ca2 O3o 68.0(5) . 19_755 ?
O2 Ca2 O3o 103.4(6) 28_446 19_755 ?
O1 Ca2 O3o 92.8(6) 28_446 19_755 ?
O1 Ca2 O3o 98.0(6) . 19_755 ?
O2 Ca2 O3o 103.4(6) . 42_635 ?
O2 Ca2 O3o 68.0(5) 28_446 42_635 ?
O1 Ca2 O3o 98.0(6) 28_446 42_635 ?
O1 Ca2 O3o 92.8(6) . 42_635 ?
O3o Ca2 O3o 37.1(10) 19_755 42_635 ?
O2 Ca2 O3o 90.4(5) . . ?
O2 Ca2 O3o 81.3(5) 28_446 . ?
O1 Ca2 O3o 80.2(5) 28_446 . ?
O1 Ca2 O3o 111.2(5) . . ?
O3o Ca2 O3o 24.1(6) 19_755 . ?
O3o Ca2 O3o 24.1(6) 42_635 . ?
O2 Ca2 O3o 81.3(5) . 28_446 ?
O2 Ca2 O3o 90.4(5) 28_446 28_446 ?
O1 Ca2 O3o 111.2(5) 28_446 28_446 ?
O1 Ca2 O3o 80.2(5) . 28_446 ?
O3o Ca2 O3o 24.1(6) 19_755 28_446 ?
O3o Ca2 O3o 24.1(6) 42_635 28_446 ?
O3o Ca2 O3o 31.3(9) . 28_446 ?
O2 Ca2 O1 72.39(15) . 5_546 ?
O2 Ca2 O1 115.7(3) 28_446 5_546 ?
O1 Ca2 O1 106.4(3) 28_446 5_546 ?
O1 Ca2 O1 62.87(15) . 5_546 ?
O3o Ca2 O1 138.2(5) 19_755 5_546 ?
O3o Ca2 O1 155.6(6) 42_635 5_546 ?
O3o Ca2 O1 162.2(5) . 5_546 ?
O3o Ca2 O1 136.9(5) 28_446 5_546 ?
O2 Ca2 O1 115.7(3) . 30_455 ?
O2 Ca2 O1 72.39(15) 28_446 30_455 ?
O1 Ca2 O1 62.87(15) 28_446 30_455 ?
O1 Ca2 O1 106.4(3) . 30_455 ?
O3o Ca2 O1 155.6(6) 19_755 30_455 ?
O3o Ca2 O1 138.2(5) 42_635 30_455 ?
O3o Ca2 O1 136.9(5) . 30_455 ?
O3o Ca2 O1 162.2(5) 28_446 30_455 ?
O1 Ca2 O1 58.28(18) 5_546 30_455 ?
O2 Ca2 Al3 37.1(2) . 5_546 ?
O2 Ca2 Al3 135.4(4) 28_446 5_546 ?
O1 Ca2 Al3 81.6(3) 28_446 5_546 ?
O1 Ca2 Al3 105.0(3) . 5_546 ?
O3o Ca2 Al3 37.1(6) 19_755 5_546 ?
O3o Ca2 Al3 73.9(6) 42_635 5_546 ?
O3o Ca2 Al3 55.3(6) . 5_546 ?
O3o Ca2 Al3 58.5(6) 28_446 5_546 ?
O1 Ca2 Al3 108.6(2) 5_546 5_546 ?
O1 Ca2 Al3 132.2(3) 30_455 5_546 ?
O2 Ca2 Al3 135.4(4) . 30_455 ?
O2 Ca2 Al3 37.1(2) 28_446 30_455 ?
O1 Ca2 Al3 105.0(3) 28_446 30_455 ?
O1 Ca2 Al3 81.6(3) . 30_455 ?
O3o Ca2 Al3 73.9(6) 19_755 30_455 ?
O3o Ca2 Al3 37.1(6) 42_635 30_455 ?
O3o Ca2 Al3 58.5(6) . 30_455 ?
O3o Ca2 Al3 55.3(6) 28_446 30_455 ?
O1 Ca2 Al3 132.2(3) 5_546 30_455 ?
O1 Ca2 Al3 108.6(2) 30_455 30_455 ?
Al3 Ca2 Al3 110.9(6) 5_546 30_455 ?
O3o O3o O3o 81.5(14) 19_755 42_635 ?
O3o O3o O3o 49.3(7) 19_755 28_446 ?
O3o O3o O3o 49.3(7) 42_635 28_446 ?
O3o O3o Al3 147(2) 19_755 47_646 ?
O3o O3o Al3 130(2) 42_635 47_646 ?
O3o O3o Al3 157.3(12) 28_446 47_646 ?
O3o O3o Ca3 95.8(19) 19_755 42_635 ?
O3o O3o Ca3 95.8(19) 42_635 42_635 ?
O3o O3o Ca3 67.1(6) 28_446 42_635 ?
Al3 O3o Ca3 91.7(10) 47_646 42_635 ?
O3o O3o Ca3 55.0(17) 19_755 . ?
O3o O3o Ca3 55.0(17) 42_635 . ?
O3o O3o Ca3 71.3(5) 28_446 . ?
Al3 O3o Ca3 129.4(12) 47_646 . ?
Ca3 O3o Ca3 138.4(11) 42_635 . ?
O3o O3o Ca2 99(2) 19_755 42_635 ?
O3o O3o Ca2 99(2) 42_635 42_635 ?
O3o O3o Ca2 71.5(5) 28_446 42_635 ?
Al3 O3o Ca2 87.3(9) 47_646 42_635 ?
Ca3 O3o Ca2 4.36(14) 42_635 42_635 ?
Ca3 O3o Ca2 142.8(10) . 42_635 ?
O3o O3o Ca1 101(2) 19_755 42_635 ?
O3o O3o Ca1 101(2) 42_635 42_635 ?
O3o O3o Ca1 74.0(4) 28_446 42_635 ?
Al3 O3o Ca1 84.8(9) 47_646 42_635 ?
Ca3 O3o Ca1 6.9(2) 42_635 42_635 ?
Ca3 O3o Ca1 145.3(9) . 42_635 ?
Ca2 O3o Ca1 2.53(10) 42_635 42_635 ?
O3o O3o Ca2 56.8(18) 19_755 . ?
O3o O3o Ca2 56.8(18) 42_635 . ?
O3o O3o Ca2 74.4(5) 28_446 . ?
Al3 O3o Ca2 126.4(11) 47_646 . ?
Ca3 O3o Ca2 141.5(10) 42_635 . ?
Ca3 O3o Ca2 3.04(10) . . ?
Ca2 O3o Ca2 145.8(9) 42_635 . ?
Ca1 O3o Ca2 148.4(9) 42_635 . ?
Ca1 Ca3 O3o 157.1(6) . 19_755 ?
Ca1 Ca3 O3o 157.1(6) . 42_635 ?
O3o Ca3 O3o 45.8(13) 19_755 42_635 ?
Ca1 Ca3 O3o 161.3(5) . . ?
O3o Ca3 O3o 29.2(8) 19_755 . ?
O3o Ca3 O3o 29.2(8) 42_635 . ?
Ca1 Ca3 O3o 161.3(5) . 28_446 ?
O3o Ca3 O3o 29.2(8) 19_755 28_446 ?
O3o Ca3 O3o 29.2(8) 42_635 28_446 ?
O3o Ca3 O3o 37.3(11) . 28_446 ?
Ca1 Ca3 O2 83.09(11) . . ?
O3o Ca3 O2 75.0(6) 19_755 . ?
O3o Ca3 O2 118.7(7) 42_635 . ?
O3o Ca3 O2 102.0(6) . . ?
O3o Ca3 O2 91.2(6) 28_446 . ?
Ca1 Ca3 O2 83.09(11) . 28_446 ?
O3o Ca3 O2 118.7(7) 19_755 28_446 ?
O3o Ca3 O2 75.0(6) 42_635 28_446 ?
O3o Ca3 O2 91.2(6) . 28_446 ?
O3o Ca3 O2 102.0(6) 28_446 28_446 ?
O2 Ca3 O2 166.2(2) . 28_446 ?
Ca1 Ca3 O1 73.53(11) . . ?
O3o Ca3 O1 108.3(7) 19_755 . ?
O3o Ca3 O1 102.0(7) 42_635 . ?
O3o Ca3 O1 124.9(5) . . ?
O3o Ca3 O1 88.0(5) 28_446 . ?
O2 Ca3 O1 79.50(5) . . ?
O2 Ca3 O1 96.55(5) 28_446 . ?
Ca1 Ca3 O1 73.53(11) . 28_446 ?
O3o Ca3 O1 102.0(7) 19_755 28_446 ?
O3o Ca3 O1 108.3(7) 42_635 28_446 ?
O3o Ca3 O1 88.0(5) . 28_446 ?
O3o Ca3 O1 124.9(5) 28_446 28_446 ?
O2 Ca3 O1 96.55(5) . 28_446 ?
O2 Ca3 O1 79.50(5) 28_446 28_446 ?
O1 Ca3 O1 147.1(2) . 28_446 ?
Ca1 Ca3 Al3 116.2(3) . 5_546 ?
O3o Ca3 Al3 41.1(7) 19_755 5_546 ?
O3o Ca3 Al3 86.6(7) 42_635 5_546 ?
O3o Ca3 Al3 63.3(6) . 5_546 ?
O3o Ca3 Al3 67.2(6) 28_446 5_546 ?
O2 Ca3 Al3 40.1(3) . 5_546 ?
O2 Ca3 Al3 150.7(3) 28_446 5_546 ?
O1 Ca3 Al3 109.7(3) . 5_546 ?
O1 Ca3 Al3 85.0(3) 28_446 5_546 ?
Ca1 Ca3 Al3 116.2(3) . 30_455 ?
O3o Ca3 Al3 86.6(7) 19_755 30_455 ?
O3o Ca3 Al3 41.1(7) 42_635 30_455 ?
O3o Ca3 Al3 67.2(6) . 30_455 ?
O3o Ca3 Al3 63.3(6) 28_446 30_455 ?
O2 Ca3 Al3 150.7(3) . 30_455 ?
O2 Ca3 Al3 40.1(3) 28_446 30_455 ?
O1 Ca3 Al3 85.0(3) . 30_455 ?
O1 Ca3 Al3 109.7(3) 28_446 30_455 ?
Al3 Ca3 Al3 127.6(5) 5_546 30_455 ?
Ca1 Ca3 Al3 87.3(2) . 35_556 ?
O3o Ca3 Al3 114.8(7) 19_755 35_556 ?
O3o Ca3 Al3 70.5(7) 42_635 35_556 ?
O3o Ca3 Al3 97.1(6) . 35_556 ?
O3o Ca3 Al3 88.1(6) 28_446 35_556 ?
O2 Ca3 Al3 147.3(2) . 35_556 ?
O2 Ca3 Al3 31.5(2) 28_446 35_556 ?
O1 Ca3 Al3 67.8(2) . 35_556 ?
O1 Ca3 Al3 110.5(2) 28_446 35_556 ?
Al3 Ca3 Al3 155.3(4) 5_546 35_556 ?
Al3 Ca3 Al3 30.0(4) 30_455 35_556 ?
Al1 Al3 Al3 33.9(3) . 9_645 ?
Al1 Al3 Al3 33.9(3) . 5_546 ?
Al3 Al3 Al3 60.000(2) 9_645 5_546 ?
Al1 Al3 O1 80.0(8) . 17_546 ?
Al3 Al3 O1 112.9(6) 9_645 17_546 ?
Al3 Al3 O1 68.6(7) 5_546 17_546 ?
Al1 Al3 O3o 173.5(13) . 23_647 ?
Al3 Al3 O3o 144.0(12) 9_645 23_647 ?
Al3 Al3 O3o 141.6(11) 5_546 23_647 ?
O1 Al3 O3o 103.0(10) 17_546 23_647 ?
Al1 Al3 O2 73.8(7) . . ?
Al3 Al3 O2 62.0(3) 9_645 . ?
Al3 Al3 O2 62.0(3) 5_546 . ?
O1 Al3 O2 124.1(7) 17_546 . ?
O3o Al3 O2 99.8(10) 23_647 . ?
Al1 Al3 O1 70.2(7) . 21 ?
Al3 Al3 O1 56.9(7) 9_645 21 ?
Al3 Al3 O1 103.9(6) 5_546 21 ?
O1 Al3 O1 102.0(6) 17_546 21 ?
O3o Al3 O1 114.4(9) 23_647 21 ?
O2 Al3 O1 113.6(6) . 21 ?
Al1 Al3 Ca3 126.7(9) . 9_645 ?
Al3 Al3 Ca3 123.9(3) 9_645 9_645 ?
Al3 Al3 Ca3 96.1(6) 5_546 9_645 ?
O1 Al3 Ca3 100.6(5) 17_546 9_645 ?
O3o Al3 Ca3 47.3(8) 23_647 9_645 ?
O2 Al3 Ca3 62.0(4) . 9_645 ?
O1 Al3 Ca3 154.1(6) 21 9_645 ?
Al1 Al3 Ca2 118.4(8) . 9_645 ?
Al3 Al3 Ca2 117.5(3) 9_645 9_645 ?
Al3 Al3 Ca2 88.1(6) 5_546 9_645 ?
O1 Al3 Ca2 99.8(5) 17_546 9_645 ?
O3o Al3 Ca2 55.6(8) 23_647 9_645 ?
O2 Al3 Ca2 55.5(4) . 9_645 ?
O1 Al3 Ca2 157.8(6) 21 9_645 ?
Ca3 Al3 Ca2 8.33(13) 9_645 9_645 ?
Al1 Al3 Ca1 97.9(8) . 17_546 ?
Al3 Al3 Ca1 109.5(4) 9_645 17_546 ?
Al3 Al3 Ca1 112.6(3) 5_546 17_546 ?
O1 Al3 Ca1 55.6(3) 17_546 17_546 ?
O3o Al3 Ca1 88.6(8) 23_647 17_546 ?
O2 Al3 Ca1 171.2(6) . 17_546 ?
O1 Al3 Ca1 59.8(3) 21 17_546 ?
Ca3 Al3 Ca1 126.6(4) 9_645 17_546 ?
Ca2 Al3 Ca1 132.8(4) 9_645 17_546 ?
Al1 Al3 Al2 101.6(8) . 7_666 ?
Al3 Al3 Al2 77.9(8) 9_645 7_666 ?
Al3 Al3 Al2 135.3(8) 5_546 7_666 ?
O1 Al3 Al2 121.1(6) 17_546 7_666 ?
O3o Al3 Al2 81.9(8) 23_647 7_666 ?
O2 Al3 Al2 112.2(5) . 7_666 ?
O1 Al3 Al2 34.0(2) 21 7_666 ?
Ca3 Al3 Al2 121.1(4) 9_645 7_666 ?
Ca2 Al3 Al2 127.1(4) 9_645 7_666 ?
Ca1 Al3 Al2 66.1(3) 17_546 7_666 ?
Al1 Al3 Ca2 96.9(8) . 17_546 ?
Al3 Al3 Ca2 111.8(3) 9_645 17_546 ?
Al3 Al3 Ca2 108.6(4) 5_546 17_546 ?
O1 Al3 Ca2 49.7(3) 17_546 17_546 ?
O3o Al3 Ca2 89.4(9) 23_647 17_546 ?
O2 Al3 Ca2 170.2(6) . 17_546 ?
O1 Al3 Ca2 64.6(4) 21 17_546 ?
Ca3 Al3 Ca2 124.2(4) 9_645 17_546 ?
Ca2 Al3 Ca2 129.7(4) 9_645 17_546 ?
Ca1 Al3 Ca2 6.01(13) 17_546 17_546 ?
Al2 Al3 Ca2 72.1(3) 7_666 17_546 ?

loop_
_geom_bond_atom_site_label_1
_geom_bond_atom_site_label_2
_geom_bond_distance
_geom_bond_site_symmetry_2
_geom_bond_publ_flag
Ca1 Ca3 0.840(5) . ?
Ca1 O1 2.3584(6) 28_446 ?
Ca1 O1 2.3584(6) . ?
Ca1 O2 2.4149(5) . ?
Ca1 O2 2.4149(5) 28_446 ?
Ca1 O1 2.5026(7) 5_546 ?
Ca1 O1 2.5026(7) 30_455 ?
Ca1 O3o 2.72(2) 19_755 ?
Ca1 O3o 2.72(2) 42_635 ?
Ca1 Al3 2.857(12) 41_435 ?
Ca1 Al3 2.857(12) 20_465 ?
Ca1 Al3 3.088(12) 5_546 ?
Al1 Al3 0.976(12) 9_645 ?
Al1 Al3 0.976(12) 5_546 ?
Al1 Al3 0.976(12) . ?
Al1 O2 1.7302(11) . ?
Al1 O1 1.7777(6) 13_645 ?
Al1 O1 1.7776(6) 21 ?
Al1 O1 1.7777(6) 17_546 ?
Al1 Ca1 3.1431(4) 21 ?
Al1 Ca1 3.1431(4) 13_645 ?
Al1 Ca1 3.1431(4) 17_546 ?
Al1 Ca3 3.3004(11) . ?
Al1 Ca3 3.3004(11) 5_546 ?
Al2 O1 1.7434(6) 16_536 ?
Al2 O1 1.7434(6) 26_644 ?
Al2 O1 1.7434(6) 39 ?
Al2 O1 1.7434(6) . ?
Al2 Al3 2.937(12) 24_744 ?
Al2 Al3 2.937(12) 45_444 ?
Al2 Al3 2.937(12) 10_636 ?
Al2 Al3 2.937(12) 35_556 ?
Al2 Ca1 3.1605(4) 9_645 ?
Al2 Ca1 3.1605(4) 46_445 ?
Al2 Ca3 3.3897(7) 37_534 ?
Al2 Ca3 3.3897(7) . ?
O2 Al3 1.726(12) . ?
O2 Al3 1.726(12) 5_546 ?
O2 Al3 1.726(12) 9_645 ?
O2 Ca2 2.3569(8) 9_645 ?
O2 Ca2 2.3569(8) 5_546 ?
O2 Ca2 2.3569(8) . ?
O2 Ca3 2.3675(6) 9_645 ?
O2 Ca3 2.3675(6) 5_546 ?
O2 Ca3 2.3675(6) . ?
O2 Ca1 2.4149(5) 9_645 ?
O2 Ca1 2.4149(5) 5_546 ?
O1 Al3 1.666(12) 41_435 ?
O1 Al1 1.7777(6) 37_534 ?
O1 Al3 1.852(12) 45_444 ?
O1 Ca2 2.3657(11) . ?
O1 Ca3 2.4548(15) . ?
O1 Ca1 2.5026(7) 9_645 ?
O1 Ca2 2.826(8) 9_645 ?
Ca2 O2 2.3569(8) 28_446 ?
Ca2 O1 2.3657(11) 28_446 ?
Ca2 O3o 2.36(2) 19_755 ?
Ca2 O3o 2.36(2) 42_635 ?
Ca2 O3o 2.78(2) . ?
Ca2 O3o 2.78(2) 28_446 ?
Ca2 O1 2.826(8) 5_546 ?
Ca2 O1 2.826(8) 30_455 ?
Ca2 Al3 2.857(13) 5_546 ?
Ca2 Al3 2.857(13) 30_455 ?
O3o O3o 1.15(3) 19_755 ?
O3o O3o 1.15(3) 42_635 ?
O3o O3o 1.50(4) 28_446 ?
O3o Al3 1.72(2) 47_646 ?
O3o Ca3 1.93(2) 42_635 ?
O3o Ca3 2.34(2) . ?
O3o Ca2 2.36(2) 42_635 ?
O3o Ca1 2.72(2) 42_635 ?
Ca3 O3o 1.93(2) 19_755 ?
Ca3 O3o 1.93(2) 42_635 ?
Ca3 O3o 2.34(2) 28_446 ?
Ca3 O2 2.3675(6) 28_446 ?
Ca3 O1 2.4548(15) 28_446 ?
Ca3 Al3 2.623(12) 5_546 ?
Ca3 Al3 2.623(12) 30_455 ?
Ca3 Al3 3.225(12) 35_556 ?
Al3 Al3 1.62(2) 9_645 ?
Al3 Al3 1.62(2) 5_546 ?
Al3 O1 1.666(12) 17_546 ?
Al3 O3o 1.72(2) 23_647 ?
Al3 O1 1.852(12) 21 ?
Al3 Ca3 2.623(12) 9_645 ?
Al3 Ca2 2.857(13) 9_645 ?
Al3 Ca1 2.857(12) 17_546 ?
Al3 Al2 2.937(12) 7_666 ?
Al3 Ca2 3.073(13) 17_546 ?
